data_7243685
loop_
_publ_author_name
'Yuan, Guo-Jun'
'Zhou, Hong'
'Li, Li'
'Chen, Hong'
'Ren, Xiao-Ming'

_publ_section_title
;
 Supramolecular [Na(15-crown-5)]+ cations anchored to face-sharing
 octahedral lead bromide chains featuring a rotor-like one-dimensional
 perovskite with a reversible isostructural phase transition near room
 temperature
;
_journal_issue 44
_journal_name_full CrystEngComm
_journal_page_first 7787
_journal_page_last 7793
_journal_paper_doi 10.1039/D1CE01273H
_journal_volume 23
_journal_year 2021
_chemical_formula_moiety 'C10 H20 Br3 Na O5 Pb'
_chemical_formula_sum 'C10 H20 Br3 Na O5 Pb'
_chemical_formula_weight 690.17
_space_group_crystal_system orthorhombic
_space_group_IT_number 62
_space_group_name_Hall '-P 2ac 2n'
_space_group_name_H-M_alt 'P n m a'
_atom_sites_solution_hydrogens difmap
_audit_creation_method SHELXL-2018/3
_audit_update_record
;
2021-07-22 deposited with the CCDC.	2021-10-06 downloaded from the CCDC.
;
_cell_angle_alpha 90
_cell_angle_beta 90
_cell_angle_gamma 90
_cell_formula_units_Z 4
_cell_length_a 7.9139(3)
_cell_length_b 13.9195(6)
_cell_length_c 16.6734(8)
_cell_measurement_reflns_used 6251
_cell_measurement_temperature 315(2)
_cell_measurement_theta_max 27.45
_cell_measurement_theta_min 2.44
_cell_volume 1836.70(14)
_computing_cell_refinement 'Bruker SAINT'
_computing_data_collection 'Bruker APEX3'
_computing_data_reduction 'Bruker SAINT'
_computing_molecular_graphics 'Bruker SHELXTL'
_computing_publication_material 'Bruker SHELXTL'
_computing_structure_refinement 'SHELXL-2018/3 (Sheldrick, 2018)'
_computing_structure_solution 'SHELXT 2014/5 (Sheldrick, 2014)'
_diffrn_ambient_temperature 315(2)
_diffrn_detector_area_resol_mean 10.42
_diffrn_measured_fraction_theta_full 0.998
_diffrn_measured_fraction_theta_max 0.990
_diffrn_measurement_device_type 'Bruker D8 QUEST PHOTON 100'
_diffrn_measurement_method '\f and \w scans'
_diffrn_radiation_type MoK\a
_diffrn_radiation_wavelength 0.71073
_diffrn_reflns_av_R_equivalents 0.0592
_diffrn_reflns_av_unetI/netI 0.0394
_diffrn_reflns_Laue_measured_fraction_full 0.998
_diffrn_reflns_Laue_measured_fraction_max 0.990
_diffrn_reflns_limit_h_max 10
_diffrn_reflns_limit_h_min -10
_diffrn_reflns_limit_k_max 17
_diffrn_reflns_limit_k_min -17
_diffrn_reflns_limit_l_max 21
_diffrn_reflns_limit_l_min -21
_diffrn_reflns_number 17513
_diffrn_reflns_point_group_measured_fraction_full 0.998
_diffrn_reflns_point_group_measured_fraction_max 0.990
_diffrn_reflns_theta_full 25.242
_diffrn_reflns_theta_max 27.560
_diffrn_reflns_theta_min 2.443
_diffrn_source.source 'Ius 2.0'
_diffrn_source.type microfocus

_exptl_absorpt_coefficient_mu 15.747
_exptl_absorpt_correction_T_max 0.7456
_exptl_absorpt_correction_T_min 0.2939
_exptl_absorpt_correction_type multi-scan
_exptl_absorpt_process_details sadabs
_exptl_crystal_colour colourless
_exptl_crystal_density_diffrn 2.496
_exptl_crystal_description block
_exptl_crystal_F_000 1272
_exptl_crystal_size_max 0.110
_exptl_crystal_size_mid 0.110
_exptl_crystal_size_min 0.100
_refine_diff_density_max 1.151
_refine_diff_density_min -0.966
_refine_diff_density_rms 0.128
_refine_ls_extinction_coef 0.00116(8)
_refine_ls_extinction_expression Fc^*^=kFc[1+0.001xFc^2^\l^3^/sin(2\q)]^-1/4^
_refine_ls_extinction_method 'SHELXL-2018/3 (Sheldrick 2018)'
_refine_ls_goodness_of_fit_ref 1.027
_refine_ls_hydrogen_treatment constr
_refine_ls_matrix_type full
_refine_ls_number_parameters 158
_refine_ls_number_reflns 2184
_refine_ls_number_restraints 12
_refine_ls_restrained_S_all 1.025
_refine_ls_R_factor_all 0.0536
_refine_ls_R_factor_gt 0.0282
_refine_ls_shift/su_max 0.001
_refine_ls_shift/su_mean 0.000
_refine_ls_structure_factor_coef Fsqd
_refine_ls_weighting_details 'w=1/[\s^2^(Fo^2^)+(0.0155P)^2^+0.8442P] where P=(Fo^2^+2Fc^2^)/3'
_refine_ls_weighting_scheme calc
_refine_ls_wR_factor_gt 0.0444
_refine_ls_wR_factor_ref 0.0494
_reflns_Friedel_coverage 0.000
_reflns_number_gt 1578
_reflns_number_total 2184
_reflns_threshold_expression 'I > 2\s(I)'
_cod_data_source_file d1ce01273h2.cif
_cod_data_source_block 7
_cod_depositor_comments 'Adding full bibliography for 7243683--7243691.cif.'
_cod_database_code 7243685
_shelx_shelxl_version_number 2018/3
_shelx_space_group_comment
;
The symmetry employed for this shelxl refinement is uniquely defined
by the following loop, which should always be used as a source of
symmetry information in preference to the above space-group names.
They are only intended as comments.
;
_shelx_estimated_absorpt_t_min 0.276
_shelx_estimated_absorpt_t_max 0.302

loop_
_space_group_symop_operation_xyz
'x, y, z'
'-x+1/2, -y, z+1/2'
'-x, y+1/2, -z'
'x+1/2, -y+1/2, -z+1/2'
'-x, -y, -z'
'x-1/2, y, -z-1/2'
'x, -y-1/2, z'
'-x-1/2, y-1/2, z-1/2'

loop_
_atom_site_label
_atom_site_type_symbol
_atom_site_fract_x
_atom_site_fract_y
_atom_site_fract_z
_atom_site_U_iso_or_equiv
_atom_site_adp_type
_atom_site_occupancy
_atom_site_site_symmetry_order
_atom_site_calc_flag
_atom_site_refinement_flags_posn
_atom_site_refinement_flags_adp
_atom_site_refinement_flags_occupancy
_atom_site_disorder_assembly
_atom_site_disorder_group
Pb1 Pb 0.67063(2) 0.750000 0.74969(2) 0.03693(10) Uani 1 2 d S T P . .
Br1 Br 0.42837(5) 0.60479(3) 0.81374(3) 0.04933(14) Uani 1 1 d . . . . .
Br2 Br 0.42368(8) 0.750000 0.60712(4) 0.05392(18) Uani 1 2 d S T P . .
Na1 Na 0.5617(3) 0.750000 0.44359(15) 0.0461(6) Uani 1 2 d S T P . .
O1 O 0.4779(11) 0.6269(5) 0.3483(5) 0.072(2) Uani 0.5 1 d . . P . .
O2 O 0.3449(12) 0.8049(6) 0.3523(6) 0.074(3) Uani 0.5 1 d . . P . .
O3 O 0.5774(10) 0.9197(5) 0.4298(4) 0.0605(19) Uani 0.5 1 d . . P . .
O4 O 0.8542(9) 0.7995(5) 0.4272(4) 0.0548(17) Uani 0.5 1 d . . P . .
O5 O 0.7437(11) 0.6152(5) 0.4484(4) 0.0596(19) Uani 0.5 1 d . . P . .
C1 C 0.311(3) 0.633(2) 0.3443(19) 0.134(11) Uani 0.5 1 d . . P . .
H1A H 0.281644 0.589671 0.301832 0.161 Uiso 0.5 1 d R U P . .
H1B H 0.238574 0.620941 0.389341 0.161 Uiso 0.5 1 d R U P . .
C2 C 0.2890(10) 0.750000 0.2958(6) 0.079(2) Uani 1 2 d S T P . .
H2A H 0.352588 0.761170 0.247452 0.094 Uiso 0.5 1 d R U P . .
H2B H 0.171787 0.762560 0.284892 0.094 Uiso 0.5 1 d R U P . .
C3 C 0.365(3) 0.8894(17) 0.3192(10) 0.079(7) Uani 0.5 1 d . . P . .
H3A H 0.264773 0.915951 0.295606 0.095 Uiso 0.5 1 d R U P . .
H3B H 0.451273 0.886131 0.278476 0.095 Uiso 0.5 1 d R U P . .
C4 C 0.4321(19) 0.9606(10) 0.3885(10) 0.069(4) Uani 0.5 1 d . . P . .
H4A H 0.462521 1.023213 0.368800 0.083 Uiso 0.5 1 d R U P . .
H4B H 0.342312 0.968093 0.426870 0.083 Uiso 0.5 1 d R U P . .
C5 C 0.720(3) 0.959(2) 0.406(2) 0.080(11) Uani 0.5 1 d . U P . .
H5A H 0.727883 1.026228 0.419678 0.096 Uiso 0.5 1 d R U P . .
H5B H 0.732583 0.952249 0.349227 0.096 Uiso 0.5 1 d R U P . .
C6 C 0.861(2) 0.8976(13) 0.4531(12) 0.056(4) Uani 0.5 1 d . . P . .
H6A H 0.970709 0.921577 0.437935 0.067 Uiso 0.5 1 d R U P . .
H6B H 0.849079 0.904445 0.510264 0.067 Uiso 0.5 1 d R U P . .
C7 C 0.9432(10) 0.750000 0.4789(6) 0.088(3) Uani 1 2 d S T P . .
H7A H 0.906112 0.759500 0.533306 0.106 Uiso 0.5 1 d R U P . .
H7B H 1.060680 0.766940 0.475101 0.106 Uiso 0.5 1 d R U P . .
C8 C 0.920(2) 0.6384(14) 0.4457(13) 0.077(6) Uani 0.5 1 d . . P . .
H8A H 0.975797 0.595906 0.482674 0.092 Uiso 0.5 1 d R U P . .
H8B H 0.969658 0.629647 0.393602 0.092 Uiso 0.5 1 d R U P . .
C9 C 0.711(4) 0.5386(16) 0.4010(16) 0.085(13) Uani 0.5 1 d . . P . .
H9A H 0.740614 0.479733 0.427821 0.102 Uiso 0.5 1 d R U P . .
H9B H 0.773084 0.541651 0.351439 0.102 Uiso 0.5 1 d R U P . .
C10 C 0.5136(19) 0.5418(16) 0.3882(14) 0.074(6) Uani 0.5 1 d . U P . .
H10A H 0.493563 0.492282 0.349070 0.089 Uiso 0.5 1 d R U P . .
H10B H 0.445813 0.528409 0.434809 0.089 Uiso 0.5 1 d R U P . .

loop_
_atom_site_aniso_label
_atom_site_aniso_U_11
_atom_site_aniso_U_22
_atom_site_aniso_U_33
_atom_site_aniso_U_23
_atom_site_aniso_U_13
_atom_site_aniso_U_12
Pb1 0.03427(13) 0.03531(13) 0.04121(17) 0.000 0.00257(10) 0.000
Br1 0.0533(3) 0.0384(2) 0.0562(3) 0.0124(2) 0.0006(2) -0.0010(2)
Br2 0.0666(4) 0.0618(4) 0.0334(4) 0.000 0.0044(3) 0.000
Na1 0.0565(14) 0.0404(12) 0.0414(16) 0.000 0.0015(12) 0.000
O1 0.089(5) 0.053(5) 0.076(6) 0.005(4) 0.001(5) -0.006(4)
O2 0.082(6) 0.046(4) 0.095(8) -0.015(5) -0.022(5) -0.006(4)
O3 0.066(5) 0.054(4) 0.062(5) 0.012(4) -0.017(4) -0.006(4)
O4 0.061(4) 0.056(4) 0.047(5) -0.002(4) -0.006(3) 0.001(3)
O5 0.070(6) 0.057(5) 0.051(5) -0.001(4) 0.007(5) 0.011(5)
C1 0.110(19) 0.14(2) 0.15(3) -0.03(2) 0.069(14) -0.052(16)
C2 0.067(5) 0.088(6) 0.081(7) 0.000 -0.019(5) 0.000
C3 0.078(12) 0.119(15) 0.040(9) 0.028(9) 0.011(8) 0.079(13)
C4 0.083(11) 0.042(6) 0.082(10) 0.004(6) -0.018(10) 0.017(8)
C5 0.068(11) 0.082(14) 0.088(14) 0.010(9) 0.008(8) -0.002(8)
C6 0.042(10) 0.066(12) 0.060(10) -0.016(8) 0.005(8) -0.012(8)
C7 0.067(5) 0.128(8) 0.070(7) 0.000 -0.020(5) 0.000
C8 0.057(12) 0.087(16) 0.085(11) 0.034(11) 0.007(9) 0.015(9)
C9 0.19(3) 0.032(9) 0.032(10) 0.010(7) 0.026(12) 0.053(12)
C10 0.079(7) 0.067(7) 0.077(7) -0.002(4) 0.001(5) 0.000(5)

loop_
_atom_type_symbol
_atom_type_description
_atom_type_scat_dispersion_real
_atom_type_scat_dispersion_imag
_atom_type_scat_source
C C 0.0033 0.0016 'International Tables Vol C Tables 4.2.6.8 and 6.1.1.4'
H H 0.0000 0.0000 'International Tables Vol C Tables 4.2.6.8 and 6.1.1.4'
O O 0.0106 0.0060 'International Tables Vol C Tables 4.2.6.8 and 6.1.1.4'
Pb Pb -3.3944 10.1111 'International Tables Vol C Tables 4.2.6.8 and 6.1.1.4'
Br Br -0.2901 2.4595 'International Tables Vol C Tables 4.2.6.8 and 6.1.1.4'
Na Na 0.0362 0.0249 'International Tables Vol C Tables 4.2.6.8 and 6.1.1.4'

loop_
_geom_angle_atom_site_label_1
_geom_angle_atom_site_label_2
_geom_angle_atom_site_label_3
_geom_angle
_geom_angle_site_symmetry_1
_geom_angle_site_symmetry_3
_geom_angle_publ_flag
Br1 Pb1 Br1 85.293(17) . 7_575 ?
Br1 Pb1 Br1 178.177(13) . 4_566 ?
Br1 Pb1 Br1 96.001(14) 7_575 4_566 ?
Br1 Pb1 Br1 96.001(14) . 6_657 ?
Br1 Pb1 Br1 178.176(13) 7_575 6_657 ?
Br1 Pb1 Br1 82.677(17) 4_566 6_657 ?
Br1 Pb1 Br2 82.437(13) . . ?
Br1 Pb1 Br2 82.438(13) 7_575 . ?
Br1 Pb1 Br2 98.994(14) 4_566 . ?
Br1 Pb1 Br2 98.994(14) 6_657 . ?
Br1 Pb1 Br2 97.976(15) . 6_657 ?
Br1 Pb1 Br2 97.976(15) 7_575 6_657 ?
Br1 Pb1 Br2 80.585(13) 4_566 6_657 ?
Br1 Pb1 Br2 80.585(13) 6_657 6_657 ?
Br2 Pb1 Br2 179.43(2) . 6_657 ?
Pb1 Br1 Pb1 81.788(10) . 6_557 ?
Na1 Br2 Pb1 118.74(5) . . ?
Na1 Br2 Pb1 161.84(5) . 6_557 ?
Pb1 Br2 Pb1 79.414(16) . 6_557 ?
O5 Na1 O5 104.9(5) 7_575 . ?
O5 Na1 O3 139.4(3) 7_575 7_575 ?
O5 Na1 O3 35.3(3) . 7_575 ?
O5 Na1 O3 35.3(3) 7_575 . ?
O5 Na1 O3 139.4(3) . . ?
O3 Na1 O3 167.4(4) 7_575 . ?
O5 Na1 O2 101.7(3) 7_575 . ?
O5 Na1 O2 134.7(3) . . ?
O3 Na1 O2 106.9(3) 7_575 . ?
O3 Na1 O2 70.2(3) . . ?
O5 Na1 O2 134.7(3) 7_575 7_575 ?
O5 Na1 O2 101.7(3) . 7_575 ?
O3 Na1 O2 70.2(3) 7_575 7_575 ?
O3 Na1 O2 106.9(3) . 7_575 ?
O2 Na1 O2 36.9(4) . 7_575 ?
O5 Na1 O1 138.4(3) 7_575 . ?
O5 Na1 O1 68.2(3) . . ?
O3 Na1 O1 41.4(3) 7_575 . ?
O3 Na1 O1 130.7(3) . . ?
O2 Na1 O1 67.5(3) . . ?
O2 Na1 O1 34.1(3) 7_575 . ?
O5 Na1 O1 68.2(3) 7_575 7_575 ?
O5 Na1 O1 138.4(3) . 7_575 ?
O3 Na1 O1 130.7(3) 7_575 7_575 ?
O3 Na1 O1 41.4(3) . 7_575 ?
O2 Na1 O1 34.1(3) . 7_575 ?
O2 Na1 O1 67.5(3) 7_575 7_575 ?
O1 Na1 O1 89.7(4) . 7_575 ?
O5 Na1 O4 36.8(3) 7_575 . ?
O5 Na1 O4 69.5(3) . . ?
O3 Na1 O4 102.8(3) 7_575 . ?
O3 Na1 O4 70.0(3) . . ?
O2 Na1 O4 121.0(3) . . ?
O2 Na1 O4 134.0(3) 7_575 . ?
O1 Na1 O4 112.7(3) . . ?
O1 Na1 O4 89.2(3) 7_575 . ?
O5 Na1 O4 69.5(3) 7_575 7_575 ?
O5 Na1 O4 36.8(3) . 7_575 ?
O3 Na1 O4 70.0(2) 7_575 7_575 ?
O3 Na1 O4 102.8(3) . 7_575 ?
O2 Na1 O4 134.0(3) . 7_575 ?
O2 Na1 O4 121.0(3) 7_575 7_575 ?
O1 Na1 O4 89.2(3) . 7_575 ?
O1 Na1 O4 112.7(3) 7_575 7_575 ?
O4 Na1 O4 33.0(3) . 7_575 ?
O5 Na1 Br2 101.23(18) 7_575 . ?
O5 Na1 Br2 101.23(18) . . ?
O3 Na1 Br2 96.27(19) 7_575 . ?
O3 Na1 Br2 96.27(19) . . ?
O2 Na1 Br2 108.7(3) . . ?
O2 Na1 Br2 108.7(3) 7_575 . ?
O1 Na1 Br2 120.4(2) . . ?
O1 Na1 Br2 120.4(2) 7_575 . ?
O4 Na1 Br2 117.30(19) . . ?
O4 Na1 Br2 117.30(19) 7_575 . ?
O5 Na1 C1 89.6(7) 7_575 7_575 ?
O5 Na1 C1 146.7(7) . 7_575 ?
O3 Na1 C1 120.7(8) 7_575 7_575 ?
O3 Na1 C1 56.8(7) . 7_575 ?
O2 Na1 C1 13.8(7) . 7_575 ?
O2 Na1 C1 50.6(8) 7_575 7_575 ?
O1 Na1 C1 81.0(7) . 7_575 ?
O1 Na1 C1 24.8(5) 7_575 7_575 ?
O4 Na1 C1 114.0(5) . 7_575 ?
O4 Na1 C1 135.1(4) 7_575 7_575 ?
Br2 Na1 C1 105.2(5) . 7_575 ?
C3 O1 C1 30.4(14) 7_575 . ?
C3 O1 C10 102.3(18) 7_575 . ?
C1 O1 C10 106.6(17) . . ?
C3 O1 O2 62.1(13) 7_575 7_575 ?
C1 O1 O2 38.5(13) . 7_575 ?
C10 O1 O2 134.4(11) . 7_575 ?
C3 O1 C4 79.5(16) 7_575 7_575 ?
C1 O1 C4 80.3(17) . 7_575 ?
C10 O1 C4 26.4(8) . 7_575 ?
O2 O1 C4 111.0(10) 7_575 7_575 ?
C3 O1 O3 133.4(14) 7_575 7_575 ?
C1 O1 O3 121.9(17) . 7_575 ?
C10 O1 O3 36.5(9) . 7_575 ?
O2 O1 O3 124.2(7) 7_575 7_575 ?
C4 O1 O3 54.6(7) 7_575 7_575 ?
C3 O1 Na1 133.8(13) 7_575 . ?
C1 O1 Na1 104.8(13) . . ?
C10 O1 Na1 103.5(11) . . ?
O2 O1 Na1 72.5(5) 7_575 . ?
C4 O1 Na1 111.2(8) 7_575 . ?
O3 O1 Na1 67.7(4) 7_575 . ?
C1 O2 C2 111(3) 7_575 . ?
C1 O2 C3 29.0(17) 7_575 . ?
C2 O2 C3 105.4(12) . . ?
C1 O2 O1 65.1(19) 7_575 7_575 ?
C2 O2 O1 128.0(10) . 7_575 ?
C3 O2 O1 44.6(10) . 7_575 ?
C1 O2 O2 161(2) 7_575 7_575 ?
C2 O2 O2 53.7(5) . 7_575 ?
C3 O2 O2 153.9(10) . 7_575 ?
O1 O2 O2 132.0(5) 7_575 7_575 ?
C1 O2 Na1 127(3) 7_575 . ?
C2 O2 Na1 121.0(6) . . ?
C3 O2 Na1 117.5(11) . . ?
O1 O2 Na1 73.4(5) 7_575 . ?
O2 O2 Na1 71.57(18) 7_575 . ?
C10 O3 C9 85.2(18) 7_575 7_575 ?
C10 O3 C5 90(2) 7_575 . ?
C9 O3 C5 5(3) 7_575 . ?
C10 O3 O5 141.7(13) 7_575 7_575 ?
C9 O3 O5 59.0(16) 7_575 7_575 ?
C5 O3 O5 54.3(15) . 7_575 ?
C10 O3 C4 22.3(15) 7_575 . ?
C9 O3 C4 107.1(18) 7_575 . ?
C5 O3 C4 112.1(18) . . ?
O5 O3 C4 163.3(10) 7_575 . ?
C10 O3 O1 54.8(13) 7_575 7_575 ?
C9 O3 O1 104.6(13) 7_575 7_575 ?
C5 O3 O1 108.7(16) . 7_575 ?
O5 O3 O1 117.9(6) 7_575 7_575 ?
C4 O3 O1 53.5(7) . 7_575 ?
C10 O3 Na1 124.6(14) 7_575 . ?
C9 O3 Na1 121.5(13) 7_575 . ?
C5 O3 Na1 119.1(14) . . ?
O5 O3 Na1 72.0(4) 7_575 . ?
C4 O3 Na1 113.1(7) . . ?
O1 O3 Na1 71.0(3) 7_575 . ?
C10 O3 H10B 48.3(7) 7_575 7_575 ?
C9 O3 H10B 116.0(16) 7_575 7_575 ?
C5 O3 H10B 119.2(18) . 7_575 ?
O5 O3 H10B 158.3(12) 7_575 7_575 ?
C4 O3 H10B 33.0(15) . 7_575 ?
O1 O3 H10B 83.7(11) 7_575 7_575 ?
Na1 O3 H10B 121.1(11) . 7_575 ?
C8 O4 C7 88.5(13) 7_575 . ?
C8 O4 O4 145.1(11) 7_575 7_575 ?
C7 O4 O4 58.2(4) . 7_575 ?
C8 O4 C6 27.3(11) 7_575 . ?
C7 O4 C6 106.4(9) . . ?
O4 O4 C6 162.3(8) 7_575 . ?
C8 O4 O5 64.7(9) 7_575 7_575 ?
C7 O4 O5 124.7(7) . 7_575 ?
O4 O4 O5 141.5(4) 7_575 7_575 ?
C6 O4 O5 37.5(6) . 7_575 ?
C8 O4 Na1 131.9(11) 7_575 . ?
C7 O4 Na1 106.8(6) . . ?
O4 O4 Na1 73.52(17) 7_575 . ?
C6 O4 Na1 105.9(7) . . ?
O5 O4 Na1 69.3(4) 7_575 . ?
C6 O5 C5 91.9(19) 7_575 7_575 ?
C6 O5 C9 95.0(19) 7_575 . ?
C5 O5 C9 4(2) 7_575 . ?
C6 O5 C8 24.8(15) 7_575 . ?
C5 O5 C8 108.0(16) 7_575 . ?
C9 O5 C8 110.2(17) . . ?
C6 O5 O3 148.3(14) 7_575 7_575 ?
C5 O5 O3 58.0(12) 7_575 7_575 ?
C9 O5 O3 55.4(15) . 7_575 ?
C8 O5 O3 164.0(12) . 7_575 ?
C6 O5 O4 66.5(11) 7_575 7_575 ?
C5 O5 O4 126.5(14) 7_575 7_575 ?
C9 O5 O4 126.2(12) . 7_575 ?
C8 O5 O4 41.8(8) . 7_575 ?
O3 O5 O4 137.9(7) 7_575 7_575 ?
C6 O5 Na1 138.4(13) 7_575 . ?
C5 O5 Na1 122.8(14) 7_575 . ?
C9 O5 Na1 119.3(14) . . ?
C8 O5 Na1 114.4(9) . . ?
O3 O5 Na1 72.8(4) 7_575 . ?
O4 O5 Na1 73.9(4) 7_575 . ?
C3 C1 O2 110(5) 7_575 7_575 ?
C3 C1 O1 51(3) 7_575 . ?
O2 C1 O1 76(2) 7_575 . ?
C3 C1 C4 65(5) 7_575 7_575 ?
O2 C1 C4 118(3) 7_575 7_575 ?
O1 C1 C4 52.6(14) . 7_575 ?
C3 C1 C2 102(5) 7_575 . ?
O2 C1 C2 42(2) 7_575 . ?
O1 C1 C2 100.4(17) . . ?
C4 C1 C2 152.9(16) 7_575 . ?
C3 C1 Na1 100(4) 7_575 . ?
O2 C1 Na1 39(2) 7_575 . ?
O1 C1 Na1 50.3(11) . . ?
C4 C1 Na1 79.4(12) 7_575 . ?
C2 C1 Na1 80.2(10) . . ?
C3 C1 H1A 53.4 7_575 . ?
O2 C1 H1A 141.0 7_575 . ?
O1 C1 H1A 103.6 . . ?
C4 C1 H1A 88.3 7_575 . ?
C2 C1 H1A 102.4 . . ?
Na1 C1 H1A 153.3 . . ?
C3 C1 H1B 140.8 7_575 . ?
O2 C1 H1B 103.4 7_575 . ?
O1 C1 H1B 122.9 . . ?
C4 C1 H1B 82.2 7_575 . ?
C2 C1 H1B 116.8 . . ?
Na1 C1 H1B 93.5 . . ?
H1A C1 H1B 108.3 . . ?
O2 C2 O2 72.5(10) . 7_575 ?
O2 C2 C1 99.8(12) . . ?
O2 C2 C1 27.8(10) 7_575 . ?
O2 C2 C1 27.8(10) . 7_575 ?
O2 C2 C1 99.8(12) 7_575 7_575 ?
C1 C2 C1 125.9(19) . 7_575 ?
O2 C2 H2A 109.6 . . ?
O2 C2 H2A 121.8 7_575 . ?
C1 C2 H2A 117.7 . . ?
C1 C2 H2A 100.2 7_575 . ?
O2 C2 H2B 111.1 . . ?
O2 C2 H2B 125.1 7_575 . ?
C1 C2 H2B 109.8 . . ?
C1 C2 H2B 90.8 7_575 . ?
H2A C2 H2B 108.5 . . ?
O2 C2 H2A 121.8(6) . 7_575 ?
O2 C2 H2A 109.6(6) 7_575 7_575 ?
C1 C2 H2A 100.2(8) . 7_575 ?
C1 C2 H2A 117.7(8) 7_575 7_575 ?
H2A C2 H2A 18.6 . 7_575 ?
H2B C2 H2A 112.1 . 7_575 ?
O2 C2 H2B 125.1(6) . 7_575 ?
O2 C2 H2B 111.1(5) 7_575 7_575 ?
C1 C2 H2B 90.8(9) . 7_575 ?
C1 C2 H2B 109.8(9) 7_575 7_575 ?
H2A C2 H2B 112.1 . 7_575 ?
H2B C2 H2B 21.0 . 7_575 ?
H2A C2 H2B 108.5 7_575 7_575 ?
C1 C3 O1 99(4) 7_575 7_575 ?
C1 C3 O2 41(3) 7_575 . ?
O1 C3 O2 73.4(10) 7_575 . ?
C1 C3 C4 93(5) 7_575 . ?
O1 C3 C4 61.2(14) 7_575 . ?
O2 C3 C4 106.9(13) . . ?
C1 C3 C10 105(5) 7_575 7_575 ?
O1 C3 C10 45.4(13) 7_575 7_575 ?
O2 C3 C10 105.9(13) . 7_575 ?
C4 C3 C10 19.0(8) . 7_575 ?
C1 C3 H3A 84.8 7_575 . ?
O1 C3 H3A 169.7 7_575 . ?
O2 C3 H3A 114.6 . . ?
C4 C3 H3A 109.1 . . ?
C10 C3 H3A 124.3 7_575 . ?
C1 C3 H3B 149.4 7_575 . ?
O1 C3 H3B 73.3 7_575 . ?
O2 C3 H3B 110.1 . . ?
C4 C3 H3B 107.6 . . ?
C10 C3 H3B 90.8 7_575 . ?
H3A C3 H3B 108.3 . . ?
C1 C3 H1A 82(4) 7_575 7_575 ?
O1 C3 H1A 169(6) 7_575 7_575 ?
O2 C3 H1A 113(4) . 7_575 ?
C4 C3 H1A 108(4) . 7_575 ?
C10 C3 H1A 124(5) 7_575 7_575 ?
H3A C3 H1A 2.6 . 7_575 ?
H3B C3 H1A 110.9 . 7_575 ?
C10 C4 O1 73(3) 7_575 7_575 ?
C10 C4 O3 36(3) 7_575 . ?
O1 C4 O3 72.0(8) 7_575 . ?
C10 C4 C3 107(3) 7_575 . ?
O1 C4 C3 39.4(8) 7_575 . ?
O3 C4 C3 111.0(11) . . ?
C10 C4 C1 120(3) 7_575 7_575 ?
O1 C4 C1 47.1(9) 7_575 7_575 ?
O3 C4 C1 109.5(12) . 7_575 ?
C3 C4 C1 22.3(9) . 7_575 ?
C10 C4 H4A 78.1 7_575 . ?
O1 C4 H4A 123.0 7_575 . ?
O3 C4 H4A 108.5 . . ?
C3 C4 H4A 113.2 . . ?
C1 C4 H4A 131.2 7_575 . ?
C10 C4 H4B 138.4 7_575 . ?
O1 C4 H4B 126.1 7_575 . ?
O3 C4 H4B 108.2 . . ?
C3 C4 H4B 107.6 . . ?
C1 C4 H4B 87.6 7_575 . ?
H4A C4 H4B 108.2 . . ?
C10 C4 H10B 83(3) 7_575 7_575 ?
O1 C4 H10B 126(2) 7_575 7_575 ?
O3 C4 H10B 60.5(15) . 7_575 ?
C3 C4 H10B 149(3) . 7_575 ?
C1 C4 H10B 128(3) 7_575 7_575 ?
H4A C4 H10B 97.0 . 7_575 ?
H4B C4 H10B 55.5 . 7_575 ?
C9 C5 O5 136(10) 7_575 7_575 ?
C9 C5 O3 78(10) 7_575 . ?
O5 C5 O3 67.7(18) 7_575 . ?
C9 C5 C6 158(10) 7_575 . ?
O5 C5 C6 36.3(12) 7_575 . ?
O3 C5 C6 103(3) . . ?
C9 C5 C10 42(10) 7_575 7_575 ?
O5 C5 C10 104(2) 7_575 7_575 ?
O3 C5 C10 37.4(11) . 7_575 ?
C6 C5 C10 140(3) . 7_575 ?
C9 C5 H5A 86.9 7_575 . ?
O5 C5 H5A 131.2 7_575 . ?
O3 C5 H5A 112.8 . . ?
C6 C5 H5A 111.3 . . ?
C10 C5 H5A 96.2 7_575 . ?
C9 C5 H5B 49.9 7_575 . ?
O5 C5 H5B 117.0 7_575 . ?
O3 C5 H5B 109.7 . . ?
C6 C5 H5B 111.0 . . ?
C10 C5 H5B 85.2 7_575 . ?
H5A C5 H5B 108.5 . . ?
C9 C5 H9A 98(10) 7_575 7_575 ?
O5 C5 H9A 121(5) 7_575 7_575 ?
O3 C5 H9A 114(4) . 7_575 ?
C6 C5 H9A 100(4) . 7_575 ?
C10 C5 H9A 104(4) 7_575 7_575 ?
H5A C5 H9A 11.3 . 7_575 ?
H5B C5 H9A 116.7 . 7_575 ?
C9 C5 H9B 65(10) 7_575 7_575 ?
O5 C5 H9B 116(4) 7_575 7_575 ?
O3 C5 H9B 128(4) . 7_575 ?
C6 C5 H9B 99(4) . 7_575 ?
C10 C5 H9B 104(4) 7_575 7_575 ?
H5A C5 H9B 101.2 . 7_575 ?
H5B C5 H9B 19.3 . 7_575 ?
H9A C5 H9B 106.6 7_575 7_575 ?
C8 C6 O5 120(4) 7_575 7_575 ?
C8 C6 O4 44(3) 7_575 . ?
O5 C6 O4 76.0(14) 7_575 . ?
C8 C6 C5 140(4) 7_575 . ?
O5 C6 C5 51.8(13) 7_575 . ?
O4 C6 C5 109.5(16) . . ?
C8 C6 C9 138(4) 7_575 7_575 ?
O5 C6 C9 51.6(13) 7_575 7_575 ?
O4 C6 C9 108.2(13) . 7_575 ?
C5 C6 C9 1.5(18) . 7_575 ?
C8 C6 H6A 66.7 7_575 . ?
O5 C6 H6A 157.6 7_575 . ?
O4 C6 H6A 106.6 . . ?
C5 C6 H6A 108.2 . . ?
C9 C6 H6A 108.1 7_575 . ?
C8 C6 H6B 108.3 7_575 . ?
O5 C6 H6B 90.1 7_575 . ?
O4 C6 H6B 112.8 . . ?
C5 C6 H6B 111.0 . . ?
C9 C6 H6B 112.3 7_575 . ?
H6A C6 H6B 108.5 . . ?
O4 C7 O4 63.5(8) . 7_575 ?
O4 C7 C8 39.4(8) . 7_575 ?
O4 C7 C8 102.3(10) 7_575 7_575 ?
O4 C7 C8 102.3(11) . . ?
O4 C7 C8 39.4(8) 7_575 . ?
C8 C7 C8 138.8(16) 7_575 . ?
O4 C7 Na1 49.2(4) . . ?
O4 C7 Na1 49.2(4) 7_575 . ?
C8 C7 Na1 80.0(7) 7_575 . ?
C8 C7 Na1 80.0(7) . . ?
O4 C7 H7A 112.6 . . ?
O4 C7 H7A 121.9 7_575 . ?
C8 C7 H7A 98.7 7_575 . ?
C8 C7 H7A 114.1 . . ?
Na1 C7 H7A 83.2 . . ?
O4 C7 H7B 110.4 . . ?
O4 C7 H7B 127.3 7_575 . ?
C8 C7 H7B 81.8 7_575 . ?
C8 C7 H7B 108.4 . . ?
Na1 C7 H7B 159.5 . . ?
H7A C7 H7B 108.9 . . ?
O4 C7 H7A 121.9(5) . 7_575 ?
O4 C7 H7A 112.6(5) 7_575 7_575 ?
C8 C7 H7A 114.1(8) 7_575 7_575 ?
C8 C7 H7A 98.7(8) . 7_575 ?
Na1 C7 H7A 83.17(18) . 7_575 ?
H7A C7 H7A 15.8 . 7_575 ?
H7B C7 H7A 113.0 . 7_575 ?
O4 C7 H7B 127.3(5) . 7_575 ?
O4 C7 H7B 110.4(5) 7_575 7_575 ?
C8 C7 H7B 108.4(7) 7_575 7_575 ?
C8 C7 H7B 81.8(7) . 7_575 ?
Na1 C7 H7B 159.51(13) . 7_575 ?
H7A C7 H7B 113.0 . 7_575 ?
H7B C7 H7B 28.4 . 7_575 ?
H7A C7 H7B 108.9 7_575 7_575 ?
C6 C8 O4 109(4) 7_575 7_575 ?
C6 C8 O5 35(3) 7_575 . ?
O4 C8 O5 73.5(12) 7_575 . ?
C6 C8 C7 134(4) 7_575 . ?
O4 C8 C7 52.1(10) 7_575 . ?
O5 C8 C7 108.1(14) . . ?
C6 C8 H8A 75.5 7_575 . ?
O4 C8 H8A 156.7 7_575 . ?
O5 C8 H8A 106.9 . . ?
C7 C8 H8A 108.1 . . ?
C6 C8 H8B 110.1 7_575 . ?
O4 C8 H8B 92.3 7_575 . ?
O5 C8 H8B 113.6 . . ?
C7 C8 H8B 111.9 . . ?
H8A C8 H8B 108.1 . . ?
C6 C8 H6A 71(3) 7_575 7_575 ?
O4 C8 H6A 154(4) 7_575 7_575 ?
O5 C8 H6A 102.9(14) . 7_575 ?
C7 C8 H6A 146(2) . 7_575 ?
H8A C8 H6A 48.9 . 7_575 ?
H8B C8 H6A 65.5 . 7_575 ?
C5 C9 O3 96(10) 7_575 7_575 ?
C5 C9 O5 40(10) 7_575 . ?
O3 C9 O5 65.6(12) 7_575 . ?
C5 C9 C10 135(10) 7_575 . ?
O3 C9 C10 39.7(12) 7_575 . ?
O5 C9 C10 104.2(18) . . ?
C5 C9 C6 20(10) 7_575 7_575 ?
O3 C9 C6 98.4(18) 7_575 7_575 ?
O5 C9 C6 33.4(11) . 7_575 ?
C10 C9 C6 137.6(19) . 7_575 ?
C5 C9 H9A 74.7 7_575 . ?
O3 C9 H9A 114.0 7_575 . ?
O5 C9 H9A 110.7 . . ?
C10 C9 H9A 109.2 . . ?
C6 C9 H9A 92.1 7_575 . ?
C5 C9 H9B 107.9 7_575 . ?
O3 C9 H9B 135.5 7_575 . ?
O5 C9 H9B 111.6 . . ?
C10 C9 H9B 112.9 . . ?
C6 C9 H9B 93.3 7_575 . ?
H9A C9 H9B 108.2 . . ?
C5 C9 H5A 86(10) 7_575 7_575 ?
O3 C9 H5A 114(4) 7_575 7_575 ?
O5 C9 H5A 121(5) . 7_575 ?
C10 C9 H5A 102(4) . 7_575 ?
C6 C9 H5A 103(4) 7_575 7_575 ?
H9A C9 H5A 11.2 . 7_575 ?
H9B C9 H5A 104.4 . 7_575 ?
C5 C9 H5B 124(10) 7_575 7_575 ?
O3 C9 H5B 117(4) 7_575 7_575 ?
O5 C9 H5B 115(4) . 7_575 ?
C10 C9 H5B 93(4) . 7_575 ?
C6 C9 H5B 106(4) 7_575 7_575 ?
H9A C9 H5B 121.8 . 7_575 ?
H9B C9 H5B 20.3 . 7_575 ?
H5A C9 H5B 114.9 7_575 7_575 ?
C4 C10 O3 121(4) 7_575 7_575 ?
C4 C10 O1 81(3) 7_575 . ?
O3 C10 O1 88.7(17) 7_575 . ?
C4 C10 C9 171(4) 7_575 . ?
O3 C10 C9 55.1(13) 7_575 . ?
O1 C10 C9 106.9(14) . . ?
C4 C10 C5 169(4) 7_575 7_575 ?
O3 C10 C5 52.3(15) 7_575 7_575 ?
O1 C10 C5 107.1(15) . 7_575 ?
C9 C10 C5 3(2) . 7_575 ?
C4 C10 C3 54(3) 7_575 7_575 ?
O3 C10 C3 117.1(18) 7_575 7_575 ?
O1 C10 C3 32.3(8) . 7_575 ?
C9 C10 C3 135.0(16) . 7_575 ?
C5 C10 C3 136.1(16) 7_575 7_575 ?
C4 C10 Na1 100(3) 7_575 . ?
O3 C10 Na1 39.7(11) 7_575 . ?
O1 C10 Na1 50.4(9) . . ?
C9 C10 Na1 82.1(12) . . ?
C5 C10 Na1 80.2(14) 7_575 . ?
C3 C10 Na1 77.4(9) 7_575 . ?
C4 C10 H10A 78.7 7_575 . ?
O3 C10 H10A 158.0 7_575 . ?
O1 C10 H10A 104.6 . . ?
C9 C10 H10A 103.6 . . ?
C5 C10 H10A 106.3 7_575 . ?
C3 C10 H10A 81.3 7_575 . ?
Na1 C10 H10A 154.4 . . ?
C4 C10 H10B 55.1 7_575 . ?
O3 C10 H10B 80.1 7_575 . ?
O1 C10 H10B 116.0 . . ?
C9 C10 H10B 116.0 . . ?
C5 C10 H10B 113.6 7_575 . ?
C3 C10 H10B 104.0 7_575 . ?
Na1 C10 H10B 90.5 . . ?
H10A C10 H10B 108.5 . . ?

loop_
_geom_bond_atom_site_label_1
_geom_bond_atom_site_label_2
_geom_bond_distance
_geom_bond_site_symmetry_2
_geom_bond_publ_flag
Pb1 Br1 2.9835(4) . ?
Pb1 Br1 2.9835(4) 7_575 ?
Pb1 Br1 3.0601(4) 4_566 ?
Pb1 Br1 3.0602(4) 6_657 ?
Pb1 Br2 3.0774(7) . ?
Pb1 Br2 3.1162(7) 6_657 ?
Br2 Na1 2.937(2) . ?
Na1 O5 2.367(7) 7_575 ?
Na1 O5 2.367(7) . ?
Na1 O3 2.377(7) 7_575 ?
Na1 O3 2.377(7) . ?
Na1 O2 2.417(9) . ?
Na1 O2 2.417(9) 7_575 ?
Na1 O1 2.429(9) . ?
Na1 O1 2.429(9) 7_575 ?
Na1 O4 2.430(7) . ?
Na1 O4 2.430(7) 7_575 ?
Na1 C1 3.05(3) 7_575 ?
O1 C3 1.040(19) 7_575 ?
O1 C1 1.32(3) . ?
O1 C10 1.39(2) . ?
O1 O2 1.419(12) 7_575 ?
O1 C4 1.436(17) 7_575 ?
O1 O3 1.699(11) 7_575 ?
O2 C1 0.91(3) 7_575 ?
O2 C2 1.292(10) . ?
O2 C3 1.31(2) . ?
O2 O2 1.528(16) 7_575 ?
O3 C10 1.01(2) 7_575 ?
O3 C9 1.30(3) 7_575 ?
O3 C5 1.32(3) . ?
O3 O5 1.437(12) 7_575 ?
O3 C4 1.455(16) . ?
O3 H10B 1.270(17) 7_575 ?
O4 C8 1.05(2) 7_575 ?
O4 C7 1.310(9) . ?
O4 O4 1.379(14) 7_575 ?
O4 C6 1.433(19) . ?
O4 O5 1.516(10) 7_575 ?
O5 C6 0.951(16) 7_575 ?
O5 C5 1.26(3) 7_575 ?
O5 C9 1.35(3) . ?
O5 C8 1.430(17) . ?
C1 C3 0.68(3) 7_575 ?
C1 C4 1.78(4) 7_575 ?
C1 C2 1.82(4) . ?
C1 H1A 0.9628 . ?
C1 H1B 0.9619 . ?
C2 H2A 0.9622 . ?
C2 H2B 0.9613 . ?
C2 H2A 0.9622 7_575 ?
C2 H2B 0.9613 7_575 ?
C3 C4 1.61(3) . ?
C3 C10 1.90(3) 7_575 ?
C3 H3A 0.9617 . ?
C3 H3B 0.9621 . ?
C4 C10 0.65(2) 7_575 ?
C4 H4A 0.9626 . ?
C4 H4B 0.9618 . ?
C4 H10B 0.79(4) 7_575 ?
C5 C9 0.12(7) 7_575 ?
C5 C6 1.61(4) . ?
C5 C10 1.66(3) 7_575 ?
C5 H5A 0.9626 . ?
C5 H5B 0.9627 . ?
C5 H9A 0.94(5) 7_575 ?
C5 H9B 1.01(6) 7_575 ?
C6 C8 0.693(16) 7_575 ?
C6 C9 1.72(4) 7_575 ?
C6 H6A 0.9615 . ?
C6 H6B 0.9628 . ?
C7 C8 1.66(2) 7_575 ?
C7 C8 1.66(2) . ?
C7 H7A 0.9627 . ?
C7 H7B 0.9612 . ?
C7 H7A 0.9626 7_575 ?
C7 H7B 0.9613 7_575 ?
C8 H8A 0.9625 . ?
C8 H8B 0.9625 . ?
C9 C10 1.58(4) . ?
C9 H9A 0.9623 . ?
C9 H9B 0.9623 . ?
C10 H10A 0.9624 . ?
C10 H10B 0.9623 . ?

loop_
_geom_hbond_atom_site_label_D
_geom_hbond_atom_site_label_H
_geom_hbond_atom_site_label_A
_geom_hbond_distance_DH
_geom_hbond_distance_HA
_geom_hbond_distance_DA
_geom_hbond_angle_DHA
_geom_hbond_site_symmetry_A
_geom_hbond_publ_flag
C3 H3A Br1 0.96 3.06 3.795(17) 134.8 8_665 yes
C6 H6B Br1 0.96 3.00 3.924(19) 160.4 4_566 yes
C10 H10A Br1 0.96 3.09 3.96(2) 151.0 5_666 yes
